data_7123569
loop_
_publ_author_name
'Li, Jian'
'Yuan, Hongdong'
'Tang, Chongrong'
'Su, Shikuan'
'Cui, Lei'
'Jia, Xueshun'
'Li, Chunju'

_publ_section_title
;
 Bicyclization reaction with two molecular allenyl ketones and
 isocyanides: a synthesis of lactone-containing azaspirocycle derivative
;
_journal_name_full 'Chemical Communications'
_journal_paper_doi 10.1039/C9CC02785H
_journal_year 2019
_chemical_formula_sum 'C38 H34 N2 O3'
_chemical_formula_weight 566.67
_space_group_crystal_system orthorhombic
_space_group_IT_number 61
_space_group_name_Hall '-P 2ac 2ab'
_space_group_name_H-M_alt 'P b c a'
_symmetry_space_group_name_Hall '-P 2ac 2ab'
_symmetry_space_group_name_H-M 'P b c a'
_atom_sites_solution_hydrogens geom
_audit_creation_method SHELXL-2014/7
_audit_update_record
;
2019-03-14 deposited with the CCDC.    2019-05-29 downloaded from the CCDC.
;
_cell_angle_alpha 90
_cell_angle_beta 90
_cell_angle_gamma 90
_cell_formula_units_Z 8
_cell_length_a 16.2879(10)
_cell_length_b 13.0960(6)
_cell_length_c 29.2536(17)
_cell_measurement_reflns_used 2387
_cell_measurement_temperature 296(2)
_cell_measurement_theta_max 28.36
_cell_measurement_theta_min 3.53
_cell_volume 6240.0(6)
_computing_cell_refinement 'Bruker SAINT'
_computing_data_collection 'Bruker APEX2'
_computing_data_reduction 'Bruker SAINT'
_computing_molecular_graphics 'Bruker SHELXTL'
_computing_publication_material 'Bruker SHELXTL'
_computing_structure_refinement 'SHELXL-2014/7 (Sheldrick, 2014)'
_computing_structure_solution 'SHELXS-97 (Sheldrick 2008)'
_diffrn_ambient_temperature 296(2)
_diffrn_measured_fraction_theta_full 0.999
_diffrn_measured_fraction_theta_max 0.998
_diffrn_measurement_device_type 'Bruker APEX-II CCD'
_diffrn_measurement_method '\f and \w scans'
_diffrn_radiation_type GaK\a
_diffrn_radiation_wavelength 1.34138
_diffrn_reflns_av_R_equivalents 0.0364
_diffrn_reflns_av_unetI/netI 0.0233
_diffrn_reflns_Laue_measured_fraction_full 0.999
_diffrn_reflns_Laue_measured_fraction_max 0.998
_diffrn_reflns_limit_h_max 21
_diffrn_reflns_limit_h_min -21
_diffrn_reflns_limit_k_max 15
_diffrn_reflns_limit_k_min -16
_diffrn_reflns_limit_l_max 37
_diffrn_reflns_limit_l_min -38
_diffrn_reflns_number 41465
_diffrn_reflns_point_group_measured_fraction_full 0.999
_diffrn_reflns_point_group_measured_fraction_max 0.998
_diffrn_reflns_theta_full 53.594
_diffrn_reflns_theta_max 60.689
_diffrn_reflns_theta_min 3.533
_exptl_absorpt_coefficient_mu 0.383
_exptl_absorpt_correction_T_max 0.958
_exptl_absorpt_correction_T_min 0.782
_exptl_absorpt_correction_type multi-scan
_exptl_absorpt_process_details sadabs
_exptl_crystal_colour colorless
_exptl_crystal_density_diffrn 1.206
_exptl_crystal_description block
_exptl_crystal_F_000 2400
_exptl_crystal_size_max 0.160
_exptl_crystal_size_mid 0.140
_exptl_crystal_size_min 0.120
_refine_diff_density_max 0.310
_refine_diff_density_min -0.274
_refine_diff_density_rms 0.097
_refine_ls_extinction_coef 0.00204(17)
_refine_ls_extinction_expression Fc^*^=kFc[1+0.001xFc^2^\l^3^/sin(2\q)]^-1/4^
_refine_ls_extinction_method 'SHELXL-2014/7 (Sheldrick 2014'
_refine_ls_goodness_of_fit_ref 1.048
_refine_ls_hydrogen_treatment constr
_refine_ls_matrix_type full
_refine_ls_number_parameters 393
_refine_ls_number_reflns 7156
_refine_ls_number_restraints 25
_refine_ls_restrained_S_all 1.061
_refine_ls_R_factor_all 0.0635
_refine_ls_R_factor_gt 0.0464
_refine_ls_shift/su_max 0.005
_refine_ls_shift/su_mean 0.000
_refine_ls_structure_factor_coef Fsqd
_refine_ls_weighting_details 'w=1/[\s^2^(Fo^2^)+(0.0811P)^2^+0.6305P] where P=(Fo^2^+2Fc^2^)/3'
_refine_ls_weighting_scheme calc
_refine_ls_wR_factor_gt 0.1299
_refine_ls_wR_factor_ref 0.1459
_reflns_Friedel_coverage 0.000
_reflns_number_gt 5426
_reflns_number_total 7156
_reflns_threshold_expression 'I > 2\s(I)'
_cod_data_source_file c9cc02785h2.cif
_cod_data_source_block ga_80524aa_a
_cod_database_code 7123569
_shelx_shelxl_version_number 2014/7
_shelx_space_group_comment
; 
The symmetry employed for this shelxl refinement is uniquely defined 
by the following loop, which should always be used as a source of 
symmetry information in preference to the above space-group names. 
They are only intended as comments. 
;
_shelx_estimated_absorpt_t_min 0.941
_shelx_estimated_absorpt_t_max 0.955

loop_
_space_group_symop_operation_xyz
'x, y, z'
'-x+1/2, -y, z+1/2'
'-x, y+1/2, -z+1/2'
'x+1/2, -y+1/2, -z'
'-x, -y, -z'
'x-1/2, y, -z-1/2'
'x, -y-1/2, z-1/2'
'-x-1/2, y-1/2, z'

loop_
_atom_site_label
_atom_site_type_symbol
_atom_site_fract_x
_atom_site_fract_y
_atom_site_fract_z
_atom_site_U_iso_or_equiv
_atom_site_adp_type
_atom_site_occupancy
_atom_site_site_symmetry_order
_atom_site_calc_flag
_atom_site_refinement_flags_posn
_atom_site_refinement_flags_adp
N1 N 0.79734(6) 0.38146(7) 0.33405(3) 0.0414(2) Uani 1 1 d . .
N2 N 0.62770(7) 0.37807(9) 0.36855(4) 0.0523(3) Uani 1 1 d . .
O1 O 0.79336(7) 0.27571(7) 0.27310(3) 0.0568(3) Uani 1 1 d . .
O2 O 0.69054(7) 0.46038(7) 0.43077(3) 0.0550(3) Uani 1 1 d . .
O3 O 0.75843(8) 0.29570(10) 0.17239(4) 0.0703(3) Uani 1 1 d . .
C1 C 0.76946(8) 0.35454(9) 0.29146(4) 0.0428(3) Uani 1 1 d . .
C2 C 0.71104(8) 0.42320(9) 0.26715(4) 0.0441(3) Uani 1 1 d . .
C3 C 0.68376(10) 0.52202(10) 0.28859(5) 0.0522(3) Uani 1 1 d . .
H3A H 0.6283 0.5143 0.3002 0.063 Uiso 1 1 calc R U
H3B H 0.6831 0.5752 0.2655 0.063 Uiso 1 1 calc R U
C4 C 0.73975(10) 0.55373(10) 0.32721(5) 0.0526(3) Uani 1 1 d . .
H4A H 0.7139 0.6085 0.3442 0.063 Uiso 1 1 calc R U
H4B H 0.7905 0.5800 0.3145 0.063 Uiso 1 1 calc R U
C5 C 0.75978(8) 0.46605(9) 0.36005(4) 0.0446(3) Uani 1 1 d . .
C6 C 0.68431(9) 0.42976(10) 0.38605(4) 0.0467(3) Uani 1 1 d . .
C7 C 0.76870(10) 0.50572(10) 0.43658(5) 0.0529(3) Uani 1 1 d . .
C8 C 0.81311(9) 0.50565(10) 0.39844(5) 0.0508(3) Uani 1 1 d . .
C9 C 0.85048(8) 0.31114(9) 0.35774(4) 0.0420(3) Uani 1 1 d . .
C10 C 0.92467(9) 0.28397(12) 0.33841(5) 0.0567(3) Uani 1 1 d . .
H10 H 0.9398 0.3113 0.3103 0.068 Uiso 1 1 calc R U
C11 C 0.97630(10) 0.21703(13) 0.36023(6) 0.0649(4) Uani 1 1 d . .
H11 H 1.0257 0.1991 0.3464 0.078 Uiso 1 1 calc R U
C12 C 0.95657(10) 0.17547(11) 0.40243(5) 0.0576(4) Uani 1 1 d . .
C13 C 0.88254(10) 0.20355(10) 0.42160(5) 0.0536(3) Uani 1 1 d . .
H13 H 0.8680 0.1773 0.4500 0.064 Uiso 1 1 calc R U
C14 C 0.82923(9) 0.26987(10) 0.39965(4) 0.0469(3) Uani 1 1 d . .
H14 H 0.7793 0.2866 0.4131 0.056 Uiso 1 1 calc R U
C15 C 1.01344(13) 0.10083(15) 0.42567(7) 0.0819(5) Uani 1 1 d . .
H15A H 1.0649 0.1336 0.4320 0.123 Uiso 1 1 calc R U
H15B H 1.0224 0.0432 0.4060 0.123 Uiso 1 1 calc R U
H15C H 0.9891 0.0782 0.4538 0.123 Uiso 1 1 calc R U
C16 C 0.68425(8) 0.39204(10) 0.22633(4) 0.0471(3) Uani 1 1 d . .
C17 C 0.70980(8) 0.29340(11) 0.20389(4) 0.0498(3) Uani 1 1 d . .
C18 C 0.66292(9) 0.19911(11) 0.21483(5) 0.0517(3) Uani 1 1 d . .
C19 C 0.67739(10) 0.11082(13) 0.18970(6) 0.0676(4) Uani 1 1 d . .
H19 H 0.7176 0.1106 0.1671 0.081 Uiso 1 1 calc R U
C20 C 0.63246(13) 0.02374(14) 0.19806(8) 0.0842(6) Uani 1 1 d . .
H20 H 0.6428 -0.0353 0.1814 0.101 Uiso 1 1 calc R U
C21 C 0.57257(15) 0.02384(15) 0.23090(9) 0.0896(6) Uani 1 1 d . .
H21 H 0.5419 -0.0349 0.2361 0.108 Uiso 1 1 calc R U
C22 C 0.55762(13) 0.11002(15) 0.25612(7) 0.0837(6) Uani 1 1 d . .
H22 H 0.5170 0.1097 0.2784 0.100 Uiso 1 1 calc R U
C23 C 0.60315(10) 0.19740(12) 0.24831(6) 0.0633(4) Uani 1 1 d . .
H23 H 0.5934 0.2555 0.2658 0.076 Uiso 1 1 calc R U
C24 C 0.62689(11) 0.45291(14) 0.19688(6) 0.0665(4) Uani 1 1 d . .
H24A H 0.6085 0.5120 0.2134 0.100 Uiso 1 1 calc R U
H24B H 0.5805 0.4116 0.1887 0.100 Uiso 1 1 calc R U
H24C H 0.6550 0.4742 0.1697 0.100 Uiso 1 1 calc R U
C25 C 0.56006(9) 0.33534(10) 0.39179(5) 0.0535(3) Uani 1 1 d . .
C26 C 0.49577(10) 0.30231(13) 0.36434(7) 0.0686(4) Uani 1 1 d . .
H26 H 0.4977 0.3140 0.3330 0.082 Uiso 1 1 calc R U
C27 C 0.42919(11) 0.25256(15) 0.38288(9) 0.0834(6) Uani 1 1 d . .
H27 H 0.3867 0.2319 0.3638 0.100 Uiso 1 1 calc R U
C28 C 0.42397(12) 0.23260(13) 0.42906(8) 0.0791(6) Uani 1 1 d . .
C29 C 0.48741(13) 0.26541(14) 0.45597(7) 0.0768(5) Uani 1 1 d . .
H29 H 0.4852 0.2529 0.4872 0.092 Uiso 1 1 calc R U
C30 C 0.55478(11) 0.31651(13) 0.43837(6) 0.0667(4) Uani 1 1 d . .
H30 H 0.5965 0.3382 0.4578 0.080 Uiso 1 1 calc R U
C31 C 0.35205(15) 0.17491(19) 0.44887(11) 0.1173(10) Uani 1 1 d . .
H31A H 0.3091 0.1705 0.4265 0.176 Uiso 1 1 calc R U
H31B H 0.3320 0.2102 0.4754 0.176 Uiso 1 1 calc R U
H31C H 0.3693 0.1074 0.4573 0.176 Uiso 1 1 calc R U
C32 C 0.78173(13) 0.54293(11) 0.48323(5) 0.0653(4) Uani 1 1 d . .
C33 C 0.72115(14) 0.53362(17) 0.51611(6) 0.0851(6) Uani 1 1 d . .
H33 H 0.6718 0.5021 0.5086 0.102 Uiso 1 1 calc R U
C34 C 0.7329(2) 0.5705(2) 0.55982(7) 0.1150(10) Uani 1 1 d D U
H34 H 0.6916 0.5634 0.5815 0.138 Uiso 1 1 calc R U
C35 C 0.8045(3) 0.6169(2) 0.57121(8) 0.1295(13) Uani 1 1 d D U
H35 H 0.8119 0.6427 0.6006 0.155 Uiso 1 1 calc R U
C36 C 0.8648(3) 0.6258(2) 0.54005(8) 0.1480(15) Uani 1 1 d . U
H36 H 0.9142 0.6565 0.5482 0.178 Uiso 1 1 calc R U
C37 C 0.85404(19) 0.58951(19) 0.49568(7) 0.1171(10) Uani 1 1 d . U
H37 H 0.8960 0.5968 0.4744 0.141 Uiso 1 1 calc R U
C38 C 0.89794(11) 0.54368(14) 0.38945(6) 0.0719(5) Uani 1 1 d . .
H38A H 0.8989 0.6167 0.3921 0.108 Uiso 1 1 calc R U
H38B H 0.9144 0.5243 0.3592 0.108 Uiso 1 1 calc R U
H38C H 0.9351 0.5145 0.4113 0.108 Uiso 1 1 calc R U

loop_
_atom_site_aniso_label
_atom_site_aniso_U_11
_atom_site_aniso_U_22
_atom_site_aniso_U_33
_atom_site_aniso_U_23
_atom_site_aniso_U_13
_atom_site_aniso_U_12
N1 0.0504(6) 0.0376(5) 0.0361(5) -0.0024(4) 0.0034(4) -0.0005(4)
N2 0.0537(6) 0.0521(6) 0.0511(6) 0.0039(5) 0.0071(5) -0.0001(5)
O1 0.0716(7) 0.0468(5) 0.0520(5) -0.0143(4) -0.0115(5) 0.0118(4)
O2 0.0706(6) 0.0529(5) 0.0415(5) -0.0037(4) 0.0129(4) 0.0008(4)
O3 0.0779(8) 0.0817(8) 0.0514(6) -0.0121(5) 0.0174(5) -0.0014(6)
C1 0.0518(7) 0.0379(6) 0.0386(6) -0.0027(5) 0.0018(5) -0.0026(5)
C2 0.0529(7) 0.0402(6) 0.0393(6) 0.0015(5) 0.0047(5) -0.0010(5)
C3 0.0688(9) 0.0402(6) 0.0475(7) 0.0027(5) 0.0034(6) 0.0069(6)
C4 0.0758(9) 0.0356(6) 0.0465(7) -0.0019(5) 0.0081(6) -0.0001(6)
C5 0.0569(7) 0.0391(6) 0.0378(6) -0.0051(5) 0.0070(5) -0.0019(5)
C6 0.0582(8) 0.0417(6) 0.0403(6) 0.0013(5) 0.0083(5) 0.0046(5)
C7 0.0768(9) 0.0403(6) 0.0416(7) -0.0037(5) 0.0035(6) 0.0015(6)
C8 0.0667(8) 0.0424(6) 0.0433(7) -0.0077(5) 0.0020(6) -0.0050(6)
C9 0.0480(6) 0.0390(6) 0.0391(6) -0.0031(5) -0.0001(5) -0.0043(5)
C10 0.0543(8) 0.0647(8) 0.0509(8) 0.0056(6) 0.0090(6) 0.0022(6)
C11 0.0544(8) 0.0753(10) 0.0651(10) 0.0014(8) 0.0055(7) 0.0116(7)
C12 0.0629(9) 0.0500(7) 0.0599(9) -0.0019(6) -0.0105(7) 0.0030(6)
C13 0.0680(9) 0.0480(7) 0.0448(7) 0.0038(5) -0.0047(6) -0.0057(6)
C14 0.0538(7) 0.0458(6) 0.0411(6) -0.0004(5) 0.0029(5) -0.0039(5)
C15 0.0874(13) 0.0720(11) 0.0862(13) 0.0056(9) -0.0213(10) 0.0181(9)
C16 0.0502(7) 0.0493(7) 0.0419(6) 0.0022(5) 0.0036(5) 0.0010(5)
C17 0.0519(7) 0.0592(8) 0.0384(6) -0.0045(5) -0.0032(5) 0.0044(6)
C18 0.0510(7) 0.0536(7) 0.0506(7) -0.0058(6) -0.0132(6) 0.0039(6)
C19 0.0612(9) 0.0609(9) 0.0807(11) -0.0170(8) -0.0141(8) 0.0114(7)
C20 0.0842(13) 0.0532(9) 0.1153(16) -0.0183(10) -0.0311(12) 0.0083(8)
C21 0.0915(14) 0.0607(10) 0.1168(17) 0.0057(10) -0.0250(13) -0.0188(10)
C22 0.0855(13) 0.0800(12) 0.0856(13) 0.0029(10) -0.0005(10) -0.0278(10)
C23 0.0692(10) 0.0618(9) 0.0588(9) -0.0053(7) -0.0007(7) -0.0102(7)
C24 0.0723(10) 0.0720(10) 0.0551(8) 0.0026(7) -0.0102(7) 0.0144(8)
C25 0.0524(7) 0.0456(7) 0.0625(8) 0.0068(6) 0.0103(6) 0.0058(6)
C26 0.0558(9) 0.0706(10) 0.0794(11) 0.0122(8) -0.0022(8) 0.0025(7)
C27 0.0531(9) 0.0777(11) 0.1194(17) 0.0139(11) -0.0036(10) -0.0036(8)
C28 0.0639(10) 0.0560(9) 0.1174(16) 0.0141(10) 0.0274(11) 0.0023(8)
C29 0.0844(13) 0.0666(10) 0.0795(12) 0.0108(8) 0.0289(10) -0.0050(9)
C30 0.0717(10) 0.0658(9) 0.0624(9) 0.0047(7) 0.0157(8) -0.0074(8)
C31 0.0880(15) 0.0877(15) 0.176(3) 0.0226(16) 0.0453(17) -0.0169(12)
C32 0.1129(14) 0.0439(7) 0.0391(7) -0.0022(5) 0.0012(7) 0.0067(8)
C33 0.1114(15) 0.1007(14) 0.0430(8) -0.0023(8) 0.0068(9) 0.0404(12)
C34 0.173(3) 0.129(2) 0.0430(10) -0.0059(11) 0.0065(13) 0.065(2)
C35 0.250(4) 0.0943(16) 0.0444(11) -0.0150(10) -0.0181(17) 0.019(2)
C36 0.256(4) 0.130(2) 0.0582(13) -0.0196(13) -0.0143(18) -0.084(2)
C37 0.187(3) 0.1129(17) 0.0519(10) -0.0168(10) -0.0018(13) -0.0739(18)
C38 0.0753(11) 0.0757(11) 0.0647(10) -0.0190(8) 0.0039(8) -0.0244(8)

loop_
_atom_type_symbol
_atom_type_description
_atom_type_scat_dispersion_real
_atom_type_scat_dispersion_imag
_atom_type_scat_source
C C 0.0137 0.0067 'International Tables Vol C Tables 4.2.6.8 and 6.1.1.4'
H H 0.0000 0.0000 'International Tables Vol C Tables 4.2.6.8 and 6.1.1.4'
N N 0.0241 0.0134 'International Tables Vol C Tables 4.2.6.8 and 6.1.1.4'
O O 0.0389 0.0241 'International Tables Vol C Tables 4.2.6.8 and 6.1.1.4'

loop_
_geom_angle_atom_site_label_1
_geom_angle_atom_site_label_2
_geom_angle_atom_site_label_3
_geom_angle
C1 N1 C9 118.11(10)
C1 N1 C5 121.57(11)
C9 N1 C5 118.71(10)
C6 N2 C25 126.31(13)
C6 O2 C7 107.68(10)
O1 C1 N1 120.58(12)
O1 C1 C2 120.09(11)
N1 C1 C2 119.32(10)
C16 C2 C1 116.82(11)
C16 C2 C3 122.61(12)
C1 C2 C3 120.57(11)
C2 C3 C4 111.71(12)
C2 C3 H3A 109.3
C4 C3 H3A 109.3
C2 C3 H3B 109.3
C4 C3 H3B 109.3
H3A C3 H3B 107.9
C3 C4 C5 113.06(11)
C3 C4 H4A 109.0
C5 C4 H4A 109.0
C3 C4 H4B 109.0
C5 C4 H4B 109.0
H4A C4 H4B 107.8
N1 C5 C8 113.71(11)
N1 C5 C6 110.97(10)
C8 C5 C6 101.55(10)
N1 C5 C4 109.11(10)
C8 C5 C4 109.34(10)
C6 C5 C4 112.05(11)
N2 C6 O2 126.99(12)
N2 C6 C5 123.99(12)
O2 C6 C5 109.00(11)
C8 C7 O2 112.85(12)
C8 C7 C32 134.69(15)
O2 C7 C32 112.45(13)
C7 C8 C38 130.65(14)
C7 C8 C5 108.12(13)
C38 C8 C5 121.05(12)
C10 C9 C14 118.76(12)
C10 C9 N1 119.55(11)
C14 C9 N1 121.69(11)
C11 C10 C9 120.69(14)
C11 C10 H10 119.7
C9 C10 H10 119.7
C10 C11 C12 121.52(15)
C10 C11 H11 119.2
C12 C11 H11 119.2
C13 C12 C11 117.37(14)
C13 C12 C15 121.75(16)
C11 C12 C15 120.87(16)
C12 C13 C14 121.75(13)
C12 C13 H13 119.1
C14 C13 H13 119.1
C9 C14 C13 119.91(13)
C9 C14 H14 120.0
C13 C14 H14 120.0
C12 C15 H15A 109.5
C12 C15 H15B 109.5
H15A C15 H15B 109.5
C12 C15 H15C 109.5
H15A C15 H15C 109.5
H15B C15 H15C 109.5
C2 C16 C24 123.69(13)
C2 C16 C17 124.13(12)
C24 C16 C17 112.15(12)
O3 C17 C18 121.22(13)
O3 C17 C16 119.27(13)
C18 C17 C16 118.44(12)
C23 C18 C19 118.74(15)
C23 C18 C17 121.88(13)
C19 C18 C17 119.34(14)
C20 C19 C18 120.32(19)
C20 C19 H19 119.8
C18 C19 H19 119.8
C21 C20 C19 120.17(18)
C21 C20 H20 119.9
C19 C20 H20 119.9
C20 C21 C22 120.34(18)
C20 C21 H21 119.8
C22 C21 H21 119.8
C21 C22 C23 119.8(2)
C21 C22 H22 120.1
C23 C22 H22 120.1
C18 C23 C22 120.57(16)
C18 C23 H23 119.7
C22 C23 H23 119.7
C16 C24 H24A 109.5
C16 C24 H24B 109.5
H24A C24 H24B 109.5
C16 C24 H24C 109.5
H24A C24 H24C 109.5
H24B C24 H24C 109.5
C30 C25 C26 117.77(15)
C30 C25 N2 126.33(15)
C26 C25 N2 115.70(14)
C27 C26 C25 120.90(19)
C27 C26 H26 119.6
C25 C26 H26 119.6
C26 C27 C28 121.6(2)
C26 C27 H27 119.2
C28 C27 H27 119.2
C29 C28 C27 117.24(16)
C29 C28 C31 121.5(2)
C27 C28 C31 121.3(2)
C28 C29 C30 122.44(18)
C28 C29 H29 118.8
C30 C29 H29 118.8
C29 C30 C25 120.02(18)
C29 C30 H30 120.0
C25 C30 H30 120.0
C28 C31 H31A 109.5
C28 C31 H31B 109.5
H31A C31 H31B 109.5
C28 C31 H31C 109.5
H31A C31 H31C 109.5
H31B C31 H31C 109.5
C37 C32 C33 117.76(17)
C37 C32 C7 121.23(17)
C33 C32 C7 121.01(18)
C34 C33 C32 121.0(3)
C34 C33 H33 119.5
C32 C33 H33 119.5
C35 C34 C33 120.2(3)
C35 C34 H34 119.9
C33 C34 H34 119.9
C36 C35 C34 120.0(2)
C36 C35 H35 120.0
C34 C35 H35 120.0
C35 C36 C37 120.7(3)
C35 C36 H36 119.7
C37 C36 H36 119.7
C32 C37 C36 120.4(3)
C32 C37 H37 119.8
C36 C37 H37 119.8
C8 C38 H38A 109.5
C8 C38 H38B 109.5
H38A C38 H38B 109.5
C8 C38 H38C 109.5
H38A C38 H38C 109.5
H38B C38 H38C 109.5

loop_
_geom_bond_atom_site_label_1
_geom_bond_atom_site_label_2
_geom_bond_distance
N1 C1 1.3721(15)
N1 C9 1.4414(16)
N1 C5 1.4766(15)
N2 C6 1.2532(18)
N2 C25 1.4104(17)
O1 C1 1.2271(15)
O2 C6 1.3722(16)
O2 C7 1.4150(19)
O3 C17 1.2155(17)
C1 C2 1.4898(18)
C2 C16 1.3352(18)
C2 C3 1.5053(18)
C3 C4 1.510(2)
C3 H3A 0.9700
C3 H3B 0.9700
C4 C5 1.5324(18)
C4 H4A 0.9700
C4 H4B 0.9700
C5 C8 1.5114(18)
C5 C6 1.5216(18)
C7 C8 1.3298(19)
C7 C32 1.4644(19)
C8 C38 1.492(2)
C9 C10 1.3808(19)
C9 C14 1.3837(17)
C10 C11 1.372(2)
C10 H10 0.9300
C11 C12 1.387(2)
C11 H11 0.9300
C12 C13 1.380(2)
C12 C15 1.509(2)
C13 C14 1.386(2)
C13 H13 0.9300
C14 H14 0.9300
C15 H15A 0.9600
C15 H15B 0.9600
C15 H15C 0.9600
C16 C24 1.500(2)
C16 C17 1.5076(19)
C17 C18 1.487(2)
C18 C23 1.381(2)
C18 C19 1.390(2)
C19 C20 1.377(3)
C19 H19 0.9300
C20 C21 1.369(3)
C20 H20 0.9300
C21 C22 1.370(3)
C21 H21 0.9300
C22 C23 1.383(2)
C22 H22 0.9300
C23 H23 0.9300
C24 H24A 0.9600
C24 H24B 0.9600
C24 H24C 0.9600
C25 C30 1.387(2)
C25 C26 1.389(2)
C26 C27 1.377(3)
C26 H26 0.9300
C27 C28 1.379(3)
C27 H27 0.9300
C28 C29 1.368(3)
C28 C31 1.510(3)
C29 C30 1.385(2)
C29 H29 0.9300
C30 H30 0.9300
C31 H31A 0.9600
C31 H31B 0.9600
C31 H31C 0.9600
C32 C37 1.376(3)
C32 C33 1.383(3)
C33 C34 1.380(3)
C33 H33 0.9300
C34 C35 1.357(4)
C34 H34 0.9300
C35 C36 1.345(5)
C35 H35 0.9300
C36 C37 1.393(3)
C36 H36 0.9300
C37 H37 0.9300
C38 H38A 0.9600
C38 H38B 0.9600
C38 H38C 0.9600
